data_7047012
loop_
_publ_author_name
'Pan, Yu'
'Zhao, Aijing'
'Li, Yang'
'Li, Wenqiang'
'So, Yat-Ming'
'Yan, Xiaoming'
'He, Gaohong'

_publ_section_title
;
 Bis(oxazoline)-derived N-heterocyclic carbene ligated rare-earth metal
 complexes: synthesis, structure, and polymerization performance.
;
_journal_issue 39
_journal_name_full 'Dalton transactions (Cambridge, England : 2003)'
_journal_page_first 13815
_journal_page_last 13823
_journal_paper_doi 10.1039/c8dt02130a
_journal_volume 47
_journal_year 2018
_chemical_absolute_configuration S
_chemical_formula_sum 'C29 H61 Lu N2 O3 Si3'
_chemical_formula_weight 745.03
_space_group_crystal_system monoclinic
_space_group_IT_number 4
_space_group_name_Hall 'P 2yb'
_space_group_name_H-M_alt 'P 1 21 1'
_symmetry_space_group_name_Hall 'P 2yb'
_symmetry_space_group_name_H-M 'P 1 21 1'
_atom_sites_solution_hydrogens geom
_audit_creation_method SHELXL-2016/6
_audit_update_record
;
2018-04-29 deposited with the CCDC.
2018-07-11 downloaded from the CCDC.
;
_cell_angle_alpha 90
_cell_angle_beta 90.409(7)
_cell_angle_gamma 90
_cell_formula_units_Z 2
_cell_length_a 9.5928(12)
_cell_length_b 17.955(2)
_cell_length_c 10.7752(14)
_cell_measurement_reflns_used 9974
_cell_measurement_temperature 150(2)
_cell_measurement_theta_max 26.03
_cell_measurement_theta_min 2.83
_cell_volume 1855.9(4)
_computing_cell_refinement 'Bruker SAINT'
_computing_data_collection 'Bruker D8 QUEST'
_computing_data_reduction 'Bruker SAINT'
_computing_molecular_graphics 'Bruker SHELXTL'
_computing_publication_material 'Bruker SHELXTL'
_computing_structure_refinement 'SHELXL-2016/6 (Sheldrick, 2016)'
_computing_structure_solution 'SHELXS-97 (Sheldrick 2008)'
_diffrn_ambient_temperature 150(2)
_diffrn_measured_fraction_theta_full 0.970
_diffrn_measured_fraction_theta_max 0.969
_diffrn_measurement_device_type 'Bruker D8 QUEST'
_diffrn_measurement_method '\f and \w scans'
_diffrn_radiation_type MoK\a
_diffrn_radiation_wavelength 0.71073
_diffrn_reflns_av_R_equivalents 0.0959
_diffrn_reflns_av_unetI/netI 0.0596
_diffrn_reflns_Laue_measured_fraction_full 0.970
_diffrn_reflns_Laue_measured_fraction_max 0.969
_diffrn_reflns_limit_h_max 11
_diffrn_reflns_limit_h_min -11
_diffrn_reflns_limit_k_max 20
_diffrn_reflns_limit_k_min -22
_diffrn_reflns_limit_l_max 13
_diffrn_reflns_limit_l_min -13
_diffrn_reflns_number 13468
_diffrn_reflns_point_group_measured_fraction_full 0.880
_diffrn_reflns_point_group_measured_fraction_max 0.876
_diffrn_reflns_theta_full 25.242
_diffrn_reflns_theta_max 26.059
_diffrn_reflns_theta_min 3.630
_diffrn_source 'fine-focus sealed tube'
_exptl_absorpt_coefficient_mu 2.784
_exptl_absorpt_correction_T_max 0.711
_exptl_absorpt_correction_T_min 0.551
_exptl_absorpt_correction_type multi-scans
_exptl_absorpt_process_details 'SADABS, Sheldrick, 1996'
_exptl_crystal_colour colorless
_exptl_crystal_density_diffrn 1.333
_exptl_crystal_density_method 'not measured'
_exptl_crystal_description block
_exptl_crystal_F_000 772
_exptl_crystal_size_max 0.27
_exptl_crystal_size_mid 0.18
_exptl_crystal_size_min 0.12
_refine_diff_density_max 1.771
_refine_diff_density_min -2.496
_refine_diff_density_rms 0.186
_refine_ls_abs_structure_details
;
 Classical Flack method preferred over Parsons because s.u. lower.
;
_refine_ls_abs_structure_Flack -0.008(12)
_refine_ls_extinction_method none
_refine_ls_goodness_of_fit_ref 1.052
_refine_ls_hydrogen_treatment constr
_refine_ls_matrix_type full
_refine_ls_number_parameters 343
_refine_ls_number_reflns 6429
_refine_ls_number_restraints 229
_refine_ls_restrained_S_all 1.045
_refine_ls_R_factor_all 0.0461
_refine_ls_R_factor_gt 0.0460
_refine_ls_shift/su_max 0.001
_refine_ls_shift/su_mean 0.000
_refine_ls_structure_factor_coef Fsqd
_refine_ls_weighting_details 'w=1/[\s^2^(Fo^2^)+(0.0902P)^2^+0.9438P] where P=(Fo^2^+2Fc^2^)/3'
_refine_ls_weighting_scheme calc
_refine_ls_wR_factor_gt 0.1150
_refine_ls_wR_factor_ref 0.1151
_reflns_Friedel_coverage 0.749
_reflns_Friedel_fraction_full 0.784
_reflns_Friedel_fraction_max 0.777
_reflns_number_gt 6401
_reflns_number_total 6429
_reflns_threshold_expression 'I > 2\s(I)'
_cod_data_source_file c8dt02130a2.cif
_cod_data_source_block Lu
_cod_depositor_comments 'Adding full bibliography for 7047011--7047013.cif.'
_cod_database_code 7047012
_shelx_shelxl_version_number 2016/6
_shelx_space_group_comment
;
The symmetry employed for this shelxl refinement is uniquely defined
by the following loop, which should always be used as a source of
symmetry information in preference to the above space-group names.
They are only intended as comments.
;

loop_
_space_group_symop_operation_xyz
'x, y, z'
'-x, y+1/2, -z'

loop_
_atom_site_label
_atom_site_type_symbol
_atom_site_fract_x
_atom_site_fract_y
_atom_site_fract_z
_atom_site_U_iso_or_equiv
_atom_site_adp_type
_atom_site_occupancy
_atom_site_site_symmetry_order
_atom_site_calc_flag
_atom_site_refinement_flags_posn
_atom_site_refinement_flags_adp
Lu Lu 0.42874(2) 0.50457(3) 0.29892(2) 0.01382(14) Uani 1 1 d . U
Si2 Si 0.2299(3) 0.45607(18) 0.5826(2) 0.0257(6) Uani 1 1 d . U
Si1 Si 0.7380(2) 0.61381(14) 0.4162(2) 0.0237(5) Uani 1 1 d . U
Si3 Si 0.2502(2) 0.67176(13) 0.1135(2) 0.0212(4) Uani 1 1 d . U
C13 C 0.6284(8) 0.4463(5) 0.1911(7) 0.0154(15) Uani 1 1 d . U
O3 O 0.3261(6) 0.4297(3) 0.1349(5) 0.0205(11) Uani 1 1 d . U
C2 C 0.6472(9) 0.3193(5) 0.4099(7) 0.0230(16) Uani 1 1 d . U
H2 H 0.5595 0.3493 0.4132 0.028 Uiso 1 1 calc R U
C9 C 0.6185(8) 0.4864(4) -0.0449(6) 0.0165(16) Uani 1 1 d . U
H9 H 0.5159 0.4787 -0.0559 0.020 Uiso 1 1 calc R U
N2 N 0.6662(7) 0.4479(4) 0.0685(6) 0.0169(13) Uani 1 1 d . U
C21 C 0.0658(12) 0.4081(9) 0.6382(10) 0.048(3) Uani 1 1 d . U
H21A H 0.0488 0.4215 0.7249 0.073 Uiso 1 1 calc R U
H21B H -0.0136 0.4239 0.5868 0.073 Uiso 1 1 calc R U
H21C H 0.0773 0.3540 0.6316 0.073 Uiso 1 1 calc R U
C18 C 0.2720(10) 0.4347(5) 0.4202(8) 0.0234(18) Uani 1 1 d . U
H18A H 0.1822 0.4344 0.3742 0.028 Uiso 1 1 calc R U
H18B H 0.3066 0.3827 0.4194 0.028 Uiso 1 1 calc R U
O2 O 0.8185(7) 0.4075(4) -0.0797(6) 0.0265(14) Uani 1 1 d . U
C26 C 0.3559(11) 0.3513(6) 0.1161(10) 0.037(2) Uani 1 1 d . U
H26A H 0.3535 0.3240 0.1958 0.044 Uiso 1 1 calc R U
H26B H 0.4489 0.3447 0.0783 0.044 Uiso 1 1 calc R U
C10 C 0.6499(10) 0.5693(5) -0.0421(8) 0.0229(18) Uani 1 1 d . U
H10 H 0.6017 0.5910 0.0315 0.028 Uiso 1 1 calc R U
C5 C 0.7622(8) 0.3691(4) 0.3606(7) 0.0167(14) Uani 1 1 d . U
H5 H 0.7776 0.4110 0.4203 0.020 Uiso 1 1 calc R U
C28 C 0.1617(12) 0.3917(9) -0.0117(10) 0.048(3) Uani 1 1 d . U
H28A H 0.0619 0.3802 -0.0263 0.057 Uiso 1 1 calc R U
H28B H 0.2016 0.4138 -0.0878 0.057 Uiso 1 1 calc R U
C7 C 0.7811(8) 0.4053(5) 0.0431(7) 0.0212(16) Uani 1 1 d . U
C6 C 0.8207(9) 0.3732(5) 0.1502(7) 0.0205(15) Uani 1 1 d . U
O1 O 0.9160(7) 0.3256(4) 0.1970(5) 0.0266(13) Uani 1 1 d . U
N1 N 0.7276(7) 0.4005(4) 0.2367(5) 0.0177(12) Uani 1 1 d . U
C23 C 0.3972(9) 0.7386(5) 0.0802(9) 0.0298(18) Uani 1 1 d . U
H23A H 0.3699 0.7718 0.0120 0.045 Uiso 1 1 calc R U
H23B H 0.4175 0.7683 0.1545 0.045 Uiso 1 1 calc R U
H23C H 0.4805 0.7105 0.0567 0.045 Uiso 1 1 calc R U
C14 C 0.5895(9) 0.5530(5) 0.4503(7) 0.0248(16) Uani 1 1 d . U
H14A H 0.5324 0.5800 0.5118 0.030 Uiso 1 1 calc R U
H14B H 0.6287 0.5092 0.4941 0.030 Uiso 1 1 calc R U
C19 C 0.3793(12) 0.4280(8) 0.6856(9) 0.047(3) Uani 1 1 d . U
H19A H 0.3567 0.4395 0.7721 0.070 Uiso 1 1 calc R U
H19B H 0.3961 0.3745 0.6770 0.070 Uiso 1 1 calc R U
H19C H 0.4631 0.4555 0.6615 0.070 Uiso 1 1 calc R U
C4 C 0.9032(11) 0.3323(6) 0.3329(9) 0.030(2) Uani 1 1 d . U
H4A H 0.9802 0.3631 0.3667 0.036 Uiso 1 1 calc R U
H4B H 0.9079 0.2825 0.3719 0.036 Uiso 1 1 calc R U
C22 C 0.2988(9) 0.6091(5) 0.2409(7) 0.0251(16) Uani 1 1 d . U
H22A H 0.2054 0.5944 0.2707 0.030 Uiso 1 1 calc R U
H22B H 0.3323 0.6456 0.3032 0.030 Uiso 1 1 calc R U
C20 C 0.2004(15) 0.5599(10) 0.6047(12) 0.048(4) Uani 1 1 d . U
H20A H 0.1782 0.5699 0.6918 0.071 Uiso 1 1 calc R U
H20B H 0.2850 0.5872 0.5820 0.071 Uiso 1 1 calc R U
H20C H 0.1227 0.5762 0.5518 0.071 Uiso 1 1 calc R U
C11 C 0.8056(12) 0.5858(6) -0.0284(10) 0.038(2) Uani 1 1 d . U
H11A H 0.8203 0.6398 -0.0271 0.057 Uiso 1 1 calc R U
H11B H 0.8406 0.5640 0.0492 0.057 Uiso 1 1 calc R U
H11C H 0.8558 0.5641 -0.0987 0.057 Uiso 1 1 calc R U
C12 C 0.5924(11) 0.6076(6) -0.1580(8) 0.034(2) Uani 1 1 d . U
H12A H 0.6137 0.6609 -0.1544 0.052 Uiso 1 1 calc R U
H12B H 0.6354 0.5858 -0.2319 0.052 Uiso 1 1 calc R U
H12C H 0.4911 0.6006 -0.1623 0.052 Uiso 1 1 calc R U
C17 C 0.6877(10) 0.6862(6) 0.3000(10) 0.037(2) Uani 1 1 d . U
H17A H 0.7682 0.7181 0.2829 0.056 Uiso 1 1 calc R U
H17B H 0.6570 0.6619 0.2230 0.056 Uiso 1 1 calc R U
H17C H 0.6116 0.7165 0.3330 0.056 Uiso 1 1 calc R U
C29 C 0.1815(10) 0.4422(6) 0.0989(9) 0.0325(19) Uani 1 1 d . U
H29A H 0.1655 0.4950 0.0761 0.039 Uiso 1 1 calc R U
H29B H 0.1175 0.4285 0.1669 0.039 Uiso 1 1 calc R U
C27 C 0.2415(16) 0.3237(10) 0.0288(18) 0.070(4) Uani 1 1 d . U
H27A H 0.2825 0.2982 -0.0438 0.084 Uiso 1 1 calc R U
H27B H 0.1794 0.2883 0.0722 0.084 Uiso 1 1 calc R U
C16 C 0.8875(9) 0.5591(5) 0.3502(9) 0.0313(18) Uani 1 1 d . U
H16A H 0.9653 0.5927 0.3328 0.047 Uiso 1 1 calc R U
H16B H 0.9175 0.5213 0.4103 0.047 Uiso 1 1 calc R U
H16C H 0.8575 0.5347 0.2732 0.047 Uiso 1 1 calc R U
C24 C 0.0928(11) 0.7293(6) 0.1467(11) 0.040(2) Uani 1 1 d . U
H24A H 0.0724 0.7615 0.0754 0.060 Uiso 1 1 calc R U
H24B H 0.0130 0.6966 0.1620 0.060 Uiso 1 1 calc R U
H24C H 0.1104 0.7602 0.2202 0.060 Uiso 1 1 calc R U
C8 C 0.6969(10) 0.4404(5) -0.1419(7) 0.0253(17) Uani 1 1 d . U
H8A H 0.6357 0.4008 -0.1757 0.030 Uiso 1 1 calc R U
H8B H 0.7269 0.4727 -0.2112 0.030 Uiso 1 1 calc R U
C25 C 0.2075(13) 0.6249(7) -0.0356(9) 0.042(3) Uani 1 1 d . U
H25A H 0.1829 0.6624 -0.0981 0.063 Uiso 1 1 calc R U
H25B H 0.2886 0.5964 -0.0637 0.063 Uiso 1 1 calc R U
H25C H 0.1286 0.5910 -0.0237 0.063 Uiso 1 1 calc R U
C1 C 0.6853(13) 0.2957(7) 0.5429(8) 0.041(2) Uani 1 1 d . U
H1A H 0.6118 0.2635 0.5758 0.061 Uiso 1 1 calc R U
H1B H 0.7738 0.2685 0.5425 0.061 Uiso 1 1 calc R U
H1C H 0.6945 0.3400 0.5954 0.061 Uiso 1 1 calc R U
C3 C 0.6200(13) 0.2516(6) 0.3282(10) 0.041(2) Uani 1 1 d . U
H3A H 0.5452 0.2216 0.3642 0.062 Uiso 1 1 calc R U
H3B H 0.5923 0.2681 0.2449 0.062 Uiso 1 1 calc R U
H3C H 0.7051 0.2216 0.3229 0.062 Uiso 1 1 calc R U
C15 C 0.8136(13) 0.6665(8) 0.5530(11) 0.051(3) Uani 1 1 d . U
H15A H 0.8919 0.6972 0.5252 0.076 Uiso 1 1 calc R U
H15B H 0.7417 0.6986 0.5888 0.076 Uiso 1 1 calc R U
H15C H 0.8465 0.6311 0.6159 0.076 Uiso 1 1 calc R U

loop_
_atom_site_aniso_label
_atom_site_aniso_U_11
_atom_site_aniso_U_22
_atom_site_aniso_U_33
_atom_site_aniso_U_23
_atom_site_aniso_U_13
_atom_site_aniso_U_12
Lu 0.01107(18) 0.0139(2) 0.01653(17) 0.00018(11) 0.00006(11) -0.00097(11)
Si2 0.0169(12) 0.0439(18) 0.0162(10) 0.0026(10) -0.0012(9) -0.0088(11)
Si1 0.0166(10) 0.0265(13) 0.0279(10) -0.0027(9) -0.0027(8) -0.0067(9)
Si3 0.0185(10) 0.0183(11) 0.0269(10) 0.0048(8) -0.0003(8) 0.0011(8)
C13 0.016(4) 0.015(4) 0.015(3) 0.003(2) -0.005(3) 0.000(3)
O3 0.015(3) 0.020(3) 0.027(2) -0.006(2) -0.006(2) 0.003(2)
C2 0.026(4) 0.014(4) 0.029(4) 0.006(3) -0.003(3) 0.002(3)
C9 0.016(3) 0.018(5) 0.015(3) 0.000(2) -0.003(2) 0.002(3)
N2 0.018(3) 0.017(3) 0.016(3) 0.001(2) 0.003(2) 0.003(3)
C21 0.032(6) 0.086(9) 0.027(4) 0.014(5) -0.002(4) -0.022(6)
C18 0.021(4) 0.026(5) 0.023(3) 0.002(3) 0.003(3) -0.010(3)
O2 0.027(3) 0.034(4) 0.018(3) 0.000(2) 0.006(2) 0.013(3)
C26 0.033(5) 0.029(5) 0.049(5) -0.014(4) 0.000(4) 0.000(4)
C10 0.025(4) 0.020(4) 0.023(4) 0.003(3) 0.000(3) 0.007(3)
C5 0.017(4) 0.016(4) 0.017(3) 0.003(3) -0.002(3) 0.003(3)
C28 0.024(5) 0.082(8) 0.037(5) -0.015(5) -0.005(4) -0.012(5)
C7 0.021(4) 0.025(4) 0.017(3) 0.001(3) 0.003(3) 0.005(3)
C6 0.021(4) 0.018(4) 0.023(3) 0.002(3) 0.003(3) 0.004(3)
O1 0.027(3) 0.027(3) 0.026(3) 0.006(2) 0.001(2) 0.011(3)
N1 0.014(3) 0.024(3) 0.015(3) 0.002(2) -0.002(2) -0.003(3)
C23 0.022(4) 0.023(4) 0.044(4) 0.011(3) 0.002(3) 0.001(3)
C14 0.018(4) 0.034(5) 0.022(3) -0.006(3) 0.000(3) -0.004(3)
C19 0.030(5) 0.079(8) 0.031(4) 0.020(5) -0.009(4) -0.009(5)
C4 0.022(4) 0.042(6) 0.026(4) 0.008(4) -0.005(4) 0.008(4)
C22 0.028(4) 0.018(4) 0.029(3) 0.004(3) 0.002(3) 0.003(3)
C20 0.039(7) 0.053(8) 0.052(7) -0.024(5) 0.005(5) 0.002(5)
C11 0.038(6) 0.027(5) 0.048(5) 0.017(4) -0.008(4) -0.018(4)
C12 0.041(5) 0.031(5) 0.032(4) 0.011(4) 0.002(4) 0.009(4)
C17 0.025(5) 0.037(6) 0.050(5) 0.006(4) -0.003(4) 0.002(4)
C29 0.016(4) 0.033(5) 0.048(5) 0.000(4) -0.014(3) 0.000(3)
C27 0.042(7) 0.063(8) 0.104(9) -0.051(7) -0.016(7) -0.006(6)
C16 0.020(4) 0.027(5) 0.046(5) 0.005(3) 0.003(3) -0.004(3)
C24 0.027(5) 0.027(5) 0.066(6) 0.014(4) 0.005(4) 0.009(4)
C8 0.035(5) 0.021(4) 0.020(3) 0.000(3) -0.001(3) 0.007(3)
C25 0.046(6) 0.049(7) 0.032(5) 0.004(4) -0.012(4) -0.018(5)
C1 0.051(6) 0.045(6) 0.027(4) 0.016(4) 0.007(4) 0.004(5)
C3 0.052(6) 0.019(5) 0.052(5) 0.007(4) -0.008(5) -0.013(4)
C15 0.044(6) 0.061(8) 0.047(6) -0.017(5) 0.002(5) -0.025(5)

loop_
_atom_type_symbol
_atom_type_description
_atom_type_scat_dispersion_real
_atom_type_scat_dispersion_imag
_atom_type_scat_source
C C 0.0033 0.0016 'International Tables Vol C Tables 4.2.6.8 and 6.1.1.4'
H H 0.0000 0.0000 'International Tables Vol C Tables 4.2.6.8 and 6.1.1.4'
Lu Lu -0.4720 5.8584 'International Tables Vol C Tables 4.2.6.8 and 6.1.1.4'
N N 0.0061 0.0033 'International Tables Vol C Tables 4.2.6.8 and 6.1.1.4'
O O 0.0106 0.0060 'International Tables Vol C Tables 4.2.6.8 and 6.1.1.4'
Si Si 0.0817 0.0704 'International Tables Vol C Tables 4.2.6.8 and 6.1.1.4'

loop_
_geom_angle_atom_site_label_1
_geom_angle_atom_site_label_2
_geom_angle_atom_site_label_3
_geom_angle
C22 Lu C18 103.6(3)
C22 Lu C14 103.3(3)
C18 Lu C14 103.0(3)
C22 Lu O3 92.1(3)
C18 Lu O3 81.5(3)
C14 Lu O3 162.2(3)
C22 Lu C13 128.8(3)
C18 Lu C13 122.2(3)
C14 Lu C13 88.7(3)
O3 Lu C13 74.7(2)
C18 Si2 C19 109.6(5)
C18 Si2 C21 113.2(5)
C19 Si2 C21 108.9(5)
C18 Si2 C20 111.0(5)
C19 Si2 C20 107.6(6)
C21 Si2 C20 106.3(7)
C14 Si1 C17 110.6(4)
C14 Si1 C16 111.1(4)
C17 Si1 C16 107.7(5)
C14 Si1 C15 115.8(5)
C17 Si1 C15 105.7(6)
C16 Si1 C15 105.5(5)
C22 Si3 C25 115.0(5)
C22 Si3 C24 113.5(4)
C25 Si3 C24 104.1(6)
C22 Si3 C23 110.3(4)
C25 Si3 C23 106.5(5)
C24 Si3 C23 106.9(4)
N1 C13 N2 99.9(6)
N1 C13 Lu 129.2(5)
N2 C13 Lu 130.8(5)
C26 O3 C29 107.6(7)
C26 O3 Lu 124.1(5)
C29 O3 Lu 119.3(5)
C5 C2 C3 113.0(7)
C5 C2 C1 108.7(7)
C3 C2 C1 111.0(8)
C5 C2 H2 108.0
C3 C2 H2 108.0
C1 C2 H2 108.0
N2 C9 C10 112.5(6)
N2 C9 C8 99.3(6)
C10 C9 C8 116.3(7)
N2 C9 H9 109.4
C10 C9 H9 109.4
C8 C9 H9 109.4
C7 N2 C13 113.5(6)
C7 N2 C9 110.0(6)
C13 N2 C9 136.5(7)
Si2 C21 H21A 109.5
Si2 C21 H21B 109.5
H21A C21 H21B 109.5
Si2 C21 H21C 109.5
H21A C21 H21C 109.5
H21B C21 H21C 109.5
Si2 C18 Lu 124.1(5)
Si2 C18 H18A 106.3
Lu C18 H18A 106.3
Si2 C18 H18B 106.3
Lu C18 H18B 106.3
H18A C18 H18B 106.4
C7 O2 C8 103.8(6)
O3 C26 C27 105.1(10)
O3 C26 H26A 110.7
C27 C26 H26A 110.7
O3 C26 H26B 110.7
C27 C26 H26B 110.7
H26A C26 H26B 108.8
C9 C10 C12 110.8(8)
C9 C10 C11 112.6(8)
C12 C10 C11 109.8(8)
C9 C10 H10 107.8
C12 C10 H10 107.8
C11 C10 H10 107.8
N1 C5 C2 112.3(6)
N1 C5 C4 100.4(6)
C2 C5 C4 117.2(7)
N1 C5 H5 108.8
C2 C5 H5 108.8
C4 C5 H5 108.8
C27 C28 C29 101.4(10)
C27 C28 H28A 111.5
C29 C28 H28A 111.5
C27 C28 H28B 111.5
C29 C28 H28B 111.5
H28A C28 H28B 109.3
C6 C7 N2 107.0(7)
C6 C7 O2 139.9(8)
N2 C7 O2 113.1(7)
C7 C6 O1 141.4(7)
C7 C6 N1 104.2(7)
O1 C6 N1 114.3(6)
C6 O1 C4 105.0(6)
C13 N1 C6 115.3(6)
C13 N1 C5 135.4(6)
C6 N1 C5 109.2(6)
Si3 C23 H23A 109.5
Si3 C23 H23B 109.5
H23A C23 H23B 109.5
Si3 C23 H23C 109.5
H23A C23 H23C 109.5
H23B C23 H23C 109.5
Si1 C14 Lu 125.1(4)
Si1 C14 H14A 106.0
Lu C14 H14A 106.0
Si1 C14 H14B 106.0
Lu C14 H14B 106.0
H14A C14 H14B 106.3
Si2 C19 H19A 109.5
Si2 C19 H19B 109.5
H19A C19 H19B 109.5
Si2 C19 H19C 109.5
H19A C19 H19C 109.5
H19B C19 H19C 109.5
O1 C4 C5 108.0(6)
O1 C4 H4A 110.1
C5 C4 H4A 110.1
O1 C4 H4B 110.1
C5 C4 H4B 110.1
H4A C4 H4B 108.4
Si3 C22 Lu 145.7(4)
Si3 C22 H22A 100.4
Lu C22 H22A 100.4
Si3 C22 H22B 100.4
Lu C22 H22B 100.4
H22A C22 H22B 104.3
Si2 C20 H20A 109.5
Si2 C20 H20B 109.5
H20A C20 H20B 109.5
Si2 C20 H20C 109.5
H20A C20 H20C 109.5
H20B C20 H20C 109.5
C10 C11 H11A 109.5
C10 C11 H11B 109.5
H11A C11 H11B 109.5
C10 C11 H11C 109.5
H11A C11 H11C 109.5
H11B C11 H11C 109.5
C10 C12 H12A 109.5
C10 C12 H12B 109.5
H12A C12 H12B 109.5
C10 C12 H12C 109.5
H12A C12 H12C 109.5
H12B C12 H12C 109.5
Si1 C17 H17A 109.5
Si1 C17 H17B 109.5
H17A C17 H17B 109.5
Si1 C17 H17C 109.5
H17A C17 H17C 109.5
H17B C17 H17C 109.5
O3 C29 C28 103.4(8)
O3 C29 H29A 111.1
C28 C29 H29A 111.1
O3 C29 H29B 111.1
C28 C29 H29B 111.1
H29A C29 H29B 109.0
C28 C27 C26 106.1(11)
C28 C27 H27A 110.5
C26 C27 H27A 110.5
C28 C27 H27B 110.5
C26 C27 H27B 110.5
H27A C27 H27B 108.7
Si1 C16 H16A 109.5
Si1 C16 H16B 109.5
H16A C16 H16B 109.5
Si1 C16 H16C 109.5
H16A C16 H16C 109.5
H16B C16 H16C 109.5
Si3 C24 H24A 109.5
Si3 C24 H24B 109.5
H24A C24 H24B 109.5
Si3 C24 H24C 109.5
H24A C24 H24C 109.5
H24B C24 H24C 109.5
O2 C8 C9 107.4(6)
O2 C8 H8A 110.2
C9 C8 H8A 110.2
O2 C8 H8B 110.2
C9 C8 H8B 110.2
H8A C8 H8B 108.5
Si3 C25 H25A 109.5
Si3 C25 H25B 109.5
H25A C25 H25B 109.5
Si3 C25 H25C 109.5
H25A C25 H25C 109.5
H25B C25 H25C 109.5
C2 C1 H1A 109.5
C2 C1 H1B 109.5
H1A C1 H1B 109.5
C2 C1 H1C 109.5
H1A C1 H1C 109.5
H1B C1 H1C 109.5
C2 C3 H3A 109.5
C2 C3 H3B 109.5
H3A C3 H3B 109.5
C2 C3 H3C 109.5
H3A C3 H3C 109.5
H3B C3 H3C 109.5
Si1 C15 H15A 109.5
Si1 C15 H15B 109.5
H15A C15 H15B 109.5
Si1 C15 H15C 109.5
H15A C15 H15C 109.5
H15B C15 H15C 109.5

loop_
_geom_bond_atom_site_label_1
_geom_bond_atom_site_label_2
_geom_bond_distance
Lu C22 2.336(8)
Lu C18 2.360(8)
Lu C14 2.400(8)
Lu O3 2.424(5)
Lu C13 2.479(8)
Si2 C18 1.840(9)
Si2 C19 1.875(11)
Si2 C21 1.896(11)
Si2 C20 1.902(17)
Si1 C14 1.835(9)
Si1 C17 1.865(10)
Si1 C16 1.882(10)
Si1 C15 1.892(11)
Si3 C22 1.833(8)
Si3 C25 1.857(10)
Si3 C24 1.867(10)
Si3 C23 1.889(9)
C13 N1 1.348(10)
C13 N2 1.373(10)
O3 C26 1.450(11)
O3 C29 1.455(10)
C2 C5 1.519(11)
C2 C3 1.522(13)
C2 C1 1.537(11)
C2 H2 1.0000
C9 N2 1.474(9)
C9 C10 1.520(13)
C9 C8 1.532(10)
C9 H9 1.0000
N2 C7 1.370(10)
C21 H21A 0.9800
C21 H21B 0.9800
C21 H21C 0.9800
C18 H18A 0.9900
C18 H18B 0.9900
O2 C7 1.374(9)
O2 C8 1.466(10)
C26 C27 1.523(16)
C26 H26A 0.9900
C26 H26B 0.9900
C10 C12 1.526(11)
C10 C11 1.529(14)
C10 H10 1.0000
C5 N1 1.485(9)
C5 C4 1.536(12)
C5 H5 1.0000
C28 C27 1.50(2)
C28 C29 1.510(14)
C28 H28A 0.9900
C28 H28B 0.9900
C7 C6 1.343(11)
C6 O1 1.347(10)
C6 N1 1.386(9)
O1 C4 1.475(10)
C23 H23A 0.9800
C23 H23B 0.9800
C23 H23C 0.9800
C14 H14A 0.9900
C14 H14B 0.9900
C19 H19A 0.9800
C19 H19B 0.9800
C19 H19C 0.9800
C4 H4A 0.9900
C4 H4B 0.9900
C22 H22A 0.9900
C22 H22B 0.9900
C20 H20A 0.9800
C20 H20B 0.9800
C20 H20C 0.9800
C11 H11A 0.9800
C11 H11B 0.9800
C11 H11C 0.9800
C12 H12A 0.9800
C12 H12B 0.9800
C12 H12C 0.9800
C17 H17A 0.9800
C17 H17B 0.9800
C17 H17C 0.9800
C29 H29A 0.9900
C29 H29B 0.9900
C27 H27A 0.9900
C27 H27B 0.9900
C16 H16A 0.9800
C16 H16B 0.9800
C16 H16C 0.9800
C24 H24A 0.9800
C24 H24B 0.9800
C24 H24C 0.9800
C8 H8A 0.9900
C8 H8B 0.9900
C25 H25A 0.9800
C25 H25B 0.9800
C25 H25C 0.9800
C1 H1A 0.9800
C1 H1B 0.9800
C1 H1C 0.9800
C3 H3A 0.9800
C3 H3B 0.9800
C3 H3C 0.9800
C15 H15A 0.9800
C15 H15B 0.9800
C15 H15C 0.9800

loop_
_geom_torsion_atom_site_label_1
_geom_torsion_atom_site_label_2
_geom_torsion_atom_site_label_3
_geom_torsion_atom_site_label_4
_geom_torsion
N1 C13 N2 C7 0.1(8)
Lu C13 N2 C7 -177.0(6)
N1 C13 N2 C9 -176.8(8)
Lu C13 N2 C9 6.1(13)
C10 C9 N2 C7 -107.4(8)
C8 C9 N2 C7 16.2(8)
C10 C9 N2 C13 69.5(11)
C8 C9 N2 C13 -166.8(9)
C19 Si2 C18 Lu -74.8(7)
C21 Si2 C18 Lu 163.4(6)
C20 Si2 C18 Lu 44.0(8)
C29 O3 C26 C27 18.4(12)
Lu O3 C26 C27 164.9(9)
N2 C9 C10 C12 -177.1(7)
C8 C9 C10 C12 69.3(9)
N2 C9 C10 C11 59.4(9)
C8 C9 C10 C11 -54.1(9)
C3 C2 C5 N1 61.9(9)
C1 C2 C5 N1 -174.5(7)
C3 C2 C5 C4 -53.5(10)
C1 C2 C5 C4 70.1(10)
C13 N2 C7 C6 1.1(10)
C9 N2 C7 C6 178.8(7)
C13 N2 C7 O2 -179.8(7)
C9 N2 C7 O2 -2.0(10)
C8 O2 C7 C6 164.7(12)
C8 O2 C7 N2 -14.1(10)
N2 C7 C6 O1 178.0(11)
O2 C7 C6 O1 -1(2)
N2 C7 C6 N1 -1.7(9)
O2 C7 C6 N1 179.5(11)
C7 C6 O1 C4 168.7(12)
N1 C6 O1 C4 -11.7(10)
N2 C13 N1 C6 -1.3(9)
Lu C13 N1 C6 175.9(6)
N2 C13 N1 C5 -179.4(8)
Lu C13 N1 C5 -2.2(13)
C7 C6 N1 C13 2.0(10)
O1 C6 N1 C13 -177.8(7)
C7 C6 N1 C5 -179.4(7)
O1 C6 N1 C5 0.8(10)
C2 C5 N1 C13 62.8(12)
C4 C5 N1 C13 -171.9(9)
C2 C5 N1 C6 -115.4(7)
C4 C5 N1 C6 9.9(9)
C17 Si1 C14 Lu 42.0(7)
C16 Si1 C14 Lu -77.5(6)
C15 Si1 C14 Lu 162.2(6)
C6 O1 C4 C5 17.7(10)
N1 C5 C4 O1 -16.6(9)
C2 C5 C4 O1 105.3(8)
C25 Si3 C22 Lu 43.8(10)
C24 Si3 C22 Lu 163.5(8)
C23 Si3 C22 Lu -76.6(9)
C26 O3 C29 C28 -37.1(10)
Lu O3 C29 C28 174.5(6)
C27 C28 C29 O3 40.0(12)
C29 C28 C27 C26 -28.9(15)
O3 C26 C27 C28 7.4(15)
C7 O2 C8 C9 24.2(9)
N2 C9 C8 O2 -24.4(8)
C10 C9 C8 O2 96.5(8)
